data_4132273
loop_
_publ_author_name
'Inoue, Yuki'
'Sakamaki, Daisuke'
'Tsutsui, Yusuke'
'Gon, Masayuki'
'Chujo, Yoshiki'
'Seki, Shu'

_publ_section_title
;
 Hash-Mark-Shaped Azaacene Tetramers with Axial Chirality.
;
_journal_issue 23
_journal_name_full 'Journal of the American Chemical Society'
_journal_page_first 7152
_journal_page_last 7158
_journal_paper_doi 10.1021/jacs.8b02689
_journal_volume 140
_journal_year 2018
_chemical_absolute_configuration 'CHOOSE rm ad rmad syn or unk'
_chemical_formula_moiety 'C104 H106 Cl12 N8 O3 Sb2'
_chemical_formula_sum 'C104 H106 Cl12 N8 O3 Sb2'
_chemical_formula_weight 2184.97
_space_group_crystal_system orthorhombic
_space_group_IT_number 18
_space_group_name_Hall 'P 2 2ab'
_space_group_name_H-M_alt 'P 21 21 2'
_atom_sites_solution_hydrogens geom
_atom_sites_solution_primary direct
_atom_sites_solution_secondary difmap
_cell_angle_alpha 90.0000
_cell_angle_beta 90.0000
_cell_angle_gamma 90.0000
_cell_formula_units_Z 2
_cell_length_a 19.4101
_cell_length_b 24.8072
_cell_length_c 10.7401
_cell_measurement_reflns_used 14268
_cell_measurement_temperature 143
_cell_measurement_theta_max 27.45
_cell_measurement_theta_min 3.11
_cell_volume 5171.468
_computing_cell_refinement CrystalClear
_computing_data_collection 'CrystalClear (Rigaku/MSC Inc., 2006)'
_computing_data_reduction CrystalClear
_computing_molecular_graphics 'CrystalStructure 4.2.5'
_computing_publication_material 'CrystalStructure 4.2.5 (Rigaku, 2017)'
_computing_structure_refinement 'SHELXL Version 2017/1 (Sheldrick, 2008)'
_computing_structure_solution 'SHELXT Version 2014/5 (Sheldrick, 2014)'
_diffrn_ambient_temperature 143
_diffrn_detector_area_resol_mean 7.314
_diffrn_measured_fraction_theta_full 0.997
_diffrn_measured_fraction_theta_max 0.997
_diffrn_measurement_device_type 'Rigaku Saturn70'
_diffrn_measurement_method \w
_diffrn_radiation_type 'Mo K\a'
_diffrn_radiation_wavelength 0.71075
_diffrn_reflns_av_R_equivalents 0.0746
_diffrn_reflns_Laue_measured_fraction_full 0.997
_diffrn_reflns_Laue_measured_fraction_max 0.997
_diffrn_reflns_limit_h_max 25
_diffrn_reflns_limit_h_min -25
_diffrn_reflns_limit_k_max 26
_diffrn_reflns_limit_k_min -32
_diffrn_reflns_limit_l_max 13
_diffrn_reflns_limit_l_min -13
_diffrn_reflns_number 41536
_diffrn_reflns_point_group_measured_fraction_full 0.998
_diffrn_reflns_point_group_measured_fraction_max 0.997
_diffrn_reflns_theta_full 25.242
_diffrn_reflns_theta_max 27.447
_diffrn_reflns_theta_min 3.109
_diffrn_standards_number 0
_exptl_absorpt_coefficient_mu 0.884
_exptl_absorpt_correction_T_max 0.838
_exptl_absorpt_correction_T_min 0.671
_exptl_absorpt_correction_type multi-scan
_exptl_absorpt_process_details 'REQAB (Rigaku, 1998)'
_exptl_crystal_colour colorless
_exptl_crystal_density_diffrn 1.403
_exptl_crystal_density_method 'not measured'
_exptl_crystal_description prism
_exptl_crystal_F_000 2232.00
_exptl_crystal_size_max 0.200
_exptl_crystal_size_mid 0.200
_exptl_crystal_size_min 0.200
_refine_diff_density_max 1.31
_refine_diff_density_min -0.80
_refine_ls_abs_structure_details
;
 Flack x determined using 2511 quotients [(I+)-(I-)]/[(I+)+(I-)]
 (Parsons, Flack and Wagner, Acta Cryst. B69 (2013) 249-259).
;
_refine_ls_abs_structure_Flack -0.027(15)
_refine_ls_extinction_method none
_refine_ls_goodness_of_fit_ref 1.105
_refine_ls_hydrogen_treatment constr
_refine_ls_number_parameters 611
_refine_ls_number_reflns 11794
_refine_ls_number_restraints 0
_refine_ls_R_factor_all 0.1065
_refine_ls_R_factor_gt 0.0845
_refine_ls_shift/su_max 0.006
_refine_ls_structure_factor_coef Fsqd
_refine_ls_weighting_details 'w = 1/[\s^2^(Fo^2^)+(0.0913P)^2^+6.7373P] where P=(Fo^2^+2Fc^2^)/3'
_refine_ls_weighting_scheme calc
_refine_ls_wR_factor_gt 0.1989
_refine_ls_wR_factor_ref 0.2173
_reflns_Friedel_coverage 0.813
_reflns_Friedel_fraction_full 0.999
_reflns_Friedel_fraction_max 0.998
_reflns_number_gt 9129
_reflns_number_total 11794
_reflns_threshold_expression F^2^>2.0\s(F^2^)
_cod_data_source_file ja8b02689_si_003.cif
_cod_data_source_block 170919_Inoue_DP4_fr2_cation_acetone-hexane_b
_cod_original_cell_volume 5171.4660
_cod_database_code 4132273

loop_
_space_group_symop_id
_space_group_symop_operation_xyz
1 +X,+Y,+Z
2 -X,-Y,+Z
3 1/2+X,1/2-Y,-Z
4 1/2-X,1/2+Y,-Z

loop_
_atom_site_label
_atom_site_type_symbol
_atom_site_fract_x
_atom_site_fract_y
_atom_site_fract_z
_atom_site_U_iso_or_equiv
_atom_site_adp_type
_atom_site_occupancy
_atom_site_site_symmetry_order
_atom_site_calc_flag
_atom_site_refinement_flags_posn
_atom_site_refinement_flags_adp
_atom_site_refinement_flags_occupancy
Sb1 Sb 0.94486(4) 0.65709(3) -0.01331(6) 0.0476(2) Uani 1 1 d . . .
Cl1 Cl 0.83003(18) 0.65190(18) -0.0872(3) 0.0767(10) Uani 1 1 d . . .
Cl2 Cl 0.9627(4) 0.5682(2) -0.0723(6) 0.142(3) Uani 1 1 d . . .
Cl3 Cl 0.9068(2) 0.62620(17) 0.1822(4) 0.0831(12) Uani 1 1 d . . .
Cl4 Cl 1.05916(19) 0.6635(3) 0.0588(4) 0.1094(18) Uani 1 1 d . . .
Cl5 Cl 0.9235(2) 0.74662(12) 0.0492(3) 0.0695(10) Uani 1 1 d . . .
Cl6 Cl 0.98007(17) 0.68751(14) -0.2128(3) 0.0598(8) Uani 1 1 d . . .
O1 O 0.902(2) 0.516(3) 0.663(8) 0.36(5) Uani 0.5 1 d . . P
O2 O 0.6826(9) 0.7294(6) 0.3746(17) 0.142(7) Uani 1 1 d . . .
N1 N 0.6607(5) 0.5818(3) 0.6078(8) 0.044(2) Uani 1 1 d . . .
N2 N 0.5818(5) 0.4882(3) 0.5794(7) 0.0361(17) Uani 1 1 d . . .
N3 N 0.6014(4) 0.3972(3) 0.7124(8) 0.0364(17) Uani 1 1 d . . .
N4 N 0.5242(6) 0.3088(5) 0.6361(12) 0.077(4) Uani 1 1 d . . .
C1 C 0.6132(5) 0.5791(4) 0.5170(9) 0.042(2) Uani 1 1 d . . .
C2 C 0.6001(7) 0.6218(5) 0.4311(11) 0.056(3) Uani 1 1 d . . .
H2 H 0.627118 0.653694 0.433283 0.067 Uiso 1 1 calc R U .
C3 C 0.5480(7) 0.6163(4) 0.3451(10) 0.054(3) Uani 1 1 d . . .
C4 C 0.5339(8) 0.6592(5) 0.2595(11) 0.067(4) Uani 1 1 d . . .
H4 H 0.562680 0.690132 0.257923 0.080 Uiso 1 1 calc R U .
C5 C 0.4791(11) 0.6555(7) 0.1804(13) 0.091(5) Uani 1 1 d . . .
H5 H 0.470589 0.684799 0.125426 0.109 Uiso 1 1 calc R U .
C6 C 0.4351(9) 0.6112(5) 0.1758(11) 0.069(4) Uani 1 1 d . . .
H6 H 0.395929 0.611036 0.122676 0.083 Uiso 1 1 calc R U .
C7 C 0.4502(8) 0.5676(4) 0.2511(9) 0.054(3) Uani 1 1 d . . .
H7 H 0.422756 0.535993 0.245055 0.065 Uiso 1 1 calc R U .
C8 C 0.5054(6) 0.5688(5) 0.3368(9) 0.047(3) Uani 1 1 d . . .
C9 C 0.5205(6) 0.5256(4) 0.4143(9) 0.042(2) Uani 1 1 d . . .
C10 C 0.5733(5) 0.5306(4) 0.5062(9) 0.039(2) Uani 1 1 d . . .
C11 C 0.6300(5) 0.4911(4) 0.6693(9) 0.035(2) Uani 1 1 d . . .
C12 C 0.6396(5) 0.4448(4) 0.7436(9) 0.039(2) Uani 1 1 d . . .
C13 C 0.6871(6) 0.4449(4) 0.8390(11) 0.047(3) Uani 1 1 d . . .
C14 C 0.6984(7) 0.3991(5) 0.9166(13) 0.063(4) Uani 1 1 d . . .
H14 H 0.672508 0.367064 0.903797 0.075 Uiso 1 1 calc R U .
C15 C 0.7470(9) 0.4014(6) 1.011(2) 0.100(6) Uani 1 1 d . . .
H15 H 0.755647 0.370405 1.060283 0.121 Uiso 1 1 calc R U .
C16 C 0.7843(10) 0.4497(7) 1.034(2) 0.106(7) Uani 1 1 d . . .
H16 H 0.816969 0.450487 1.099308 0.127 Uiso 1 1 calc R U .
C17 C 0.7745(8) 0.4950(6) 0.9640(16) 0.081(5) Uani 1 1 d . . .
H17 H 0.799310 0.527089 0.982115 0.097 Uiso 1 1 calc R U .
C18 C 0.7264(6) 0.4936(5) 0.8633(12) 0.055(3) Uani 1 1 d . . .
C19 C 0.7202(6) 0.5385(5) 0.7863(12) 0.051(3) Uani 1 1 d . . .
H19 H 0.749238 0.568861 0.799329 0.061 Uiso 1 1 calc R U .
C20 C 0.6706(6) 0.5394(4) 0.6878(10) 0.043(2) Uani 1 1 d . . .
C21 C 0.6228(6) 0.3685(4) 0.6076(9) 0.037(2) Uani 1 1 d . . .
C22 C 0.6836(5) 0.3796(4) 0.5469(9) 0.039(2) Uani 1 1 d . . .
H22 H 0.710848 0.408889 0.575684 0.047 Uiso 1 1 calc R U .
C23 C 0.7076(6) 0.3491(5) 0.4417(10) 0.048(2) Uani 1 1 d . . .
C24 C 0.7698(6) 0.3583(5) 0.3843(10) 0.053(3) Uani 1 1 d . . .
H24 H 0.798777 0.386272 0.414450 0.063 Uiso 1 1 calc R U .
C25 C 0.7908(7) 0.3279(6) 0.2841(11) 0.064(4) Uani 1 1 d . . .
H25 H 0.834080 0.334570 0.245636 0.076 Uiso 1 1 calc R U .
C26 C 0.7478(7) 0.2871(6) 0.2397(12) 0.063(3) Uani 1 1 d . . .
H26 H 0.761633 0.266378 0.169652 0.075 Uiso 1 1 calc R U .
C27 C 0.6857(7) 0.2765(5) 0.2962(11) 0.055(3) Uani 1 1 d . . .
H27 H 0.657197 0.248437 0.265390 0.066 Uiso 1 1 calc R U .
C28 C 0.6641(6) 0.3073(4) 0.3999(10) 0.045(2) Uani 1 1 d . . .
C29 C 0.6023(6) 0.2948(4) 0.4641(10) 0.049(3) Uani 1 1 d . . .
H29 H 0.574404 0.266012 0.434561 0.059 Uiso 1 1 calc R U .
C30 C 0.5815(6) 0.3228(4) 0.5670(10) 0.044(2) Uani 1 1 d . . .
C31 C 0.4984(5) 0.3417(5) 0.7311(9) 0.044(2) Uani 1 1 d . . .
C32 C 0.4382(5) 0.3300(4) 0.7956(9) 0.043(2) Uani 1 1 d . . .
H32 H 0.413496 0.298174 0.775071 0.052 Uiso 1 1 calc R U .
C33 C 0.4121(6) 0.3641(4) 0.8911(10) 0.045(2) Uani 1 1 d . . .
C34 C 0.3522(6) 0.3510(5) 0.9554(10) 0.053(3) Uani 1 1 d . . .
H34 H 0.327576 0.319315 0.933459 0.064 Uiso 1 1 calc R U .
C35 C 0.3280(6) 0.3827(5) 1.0490(12) 0.059(3) Uani 1 1 d . . .
H35 H 0.287534 0.372596 1.093022 0.071 Uiso 1 1 calc R U .
C36 C 0.3634(7) 0.4309(5) 1.0808(12) 0.059(3) Uani 1 1 d . . .
H36 H 0.346099 0.453346 1.145316 0.070 Uiso 1 1 calc R U .
C37 C 0.4225(6) 0.4453(4) 1.0189(10) 0.050(2) Uani 1 1 d . . .
H37 H 0.446315 0.477343 1.040807 0.059 Uiso 1 1 calc R U .
C38 C 0.4481(6) 0.4113(4) 0.9205(9) 0.043(2) Uani 1 1 d . . .
C39 C 0.5105(5) 0.4228(4) 0.8570(9) 0.037(2) Uani 1 1 d . . .
H39 H 0.535092 0.454759 0.877019 0.044 Uiso 1 1 calc R U .
C40 C 0.5362(5) 0.3889(4) 0.7673(9) 0.038(2) Uani 1 1 d . . .
C41 C 0.7109(7) 0.6287(5) 0.6134(14) 0.065(4) Uani 1 1 d . . .
H41A H 0.727816 0.633540 0.699641 0.078 Uiso 1 1 calc R U .
H41B H 0.687679 0.662334 0.587029 0.078 Uiso 1 1 calc R U .
C42 C 0.7732(8) 0.6156(7) 0.523(3) 0.139(10) Uani 1 1 d . . .
H42A H 0.791337 0.579201 0.541672 0.167 Uiso 1 1 calc R U .
H42B H 0.756830 0.615803 0.435740 0.167 Uiso 1 1 calc R U .
C43 C 0.8281(11) 0.6551(8) 0.537(2) 0.119(7) Uani 1 1 d . . .
H43A H 0.866067 0.646260 0.480721 0.143 Uiso 1 1 calc R U .
H43B H 0.810429 0.691103 0.517651 0.143 Uiso 1 1 calc R U .
H43C H 0.844893 0.654546 0.623451 0.143 Uiso 1 1 calc R U .
C44 C 0.5089(10) 0.2461(9) 0.6458(19) 0.035(4) Uiso 0.5 1 d . . P
C45 C 0.4730(13) 0.2698(8) 0.570(2) 0.050(6) Uani 0.5 1 d . . P
C46 C 0.4540(13) 0.2368(9) 0.5534(19) 0.046(5) Uani 0.5 1 d . . P
C47 C 0.4989(13) 0.2169(10) 0.623(2) 0.051(6) Uani 0.5 1 d . . P
C48 C 0.4552(10) 0.1714(5) 0.5420(14) 0.083(5) Uani 1 1 d . . .
C49 C 0.6753(16) 0.787(2) 0.206(7) 0.51(6) Uani 1 1 d . . .
H49A H 0.708831 0.801468 0.145841 0.608 Uiso 1 1 calc R U .
H49B H 0.639903 0.766674 0.160881 0.608 Uiso 1 1 calc R U .
H49C H 0.653707 0.817012 0.250668 0.608 Uiso 1 1 calc R U .
C50 C 0.7827(8) 0.7457(8) 0.260(2) 0.111(7) Uani 1 1 d . . .
H50A H 0.793387 0.768930 0.188755 0.134 Uiso 1 1 calc R U .
H50B H 0.811621 0.756065 0.331000 0.134 Uiso 1 1 calc R U .
H50C H 0.791872 0.708066 0.238064 0.134 Uiso 1 1 calc R U .
C51 C 0.8146(9) 0.4742(7) 0.5652(19) 0.090(6) Uani 1 1 d . . .
C52 C 0.860(2) 0.4106(18) 0.731(4) 0.103(12) Uiso 0.5 1 d . . P
C53 C 0.7102(8) 0.7519(6) 0.293(2) 0.087(5) Uani 1 1 d . . .
C54 C 0.870(2) 0.4596(14) 0.657(3) 0.212(19) Uani 1 1 d . . .
C55 C 1.079(5) 0.514(5) 0.285(10) 0.22(5) Uiso 0.5 1 d . . P
C56 C 0.947(2) 0.4776(13) 0.242(4) 0.087(13) Uani 0.5 1 d . . P
C57 C 1.019(10) 0.502(9) 0.321(9) 0.29(6) Uiso 0.5 1 d . . P

loop_
_atom_site_aniso_label
_atom_site_aniso_U_11
_atom_site_aniso_U_22
_atom_site_aniso_U_33
_atom_site_aniso_U_23
_atom_site_aniso_U_13
_atom_site_aniso_U_12
Sb1 0.0496(4) 0.0520(4) 0.0412(3) 0.0038(3) -0.0005(3) 0.0012(3)
Cl1 0.0563(18) 0.101(3) 0.072(2) 0.003(2) -0.0136(15) -0.030(2)
Cl2 0.230(8) 0.077(3) 0.120(4) 0.006(3) 0.063(5) 0.038(4)
Cl3 0.100(3) 0.085(3) 0.065(2) 0.0228(19) 0.015(2) 0.014(2)
Cl4 0.0488(18) 0.216(6) 0.0635(19) 0.019(3) -0.0086(16) 0.016(3)
Cl5 0.103(3) 0.0514(16) 0.0541(16) -0.0031(13) 0.0187(16) -0.0178(16)
Cl6 0.0605(18) 0.082(2) 0.0373(13) 0.0027(13) 0.0063(13) -0.0020(16)
O1 0.10(3) 0.37(7) 0.61(11) -0.39(8) -0.12(5) 0.05(4)
O2 0.146(13) 0.099(9) 0.181(16) 0.018(10) 0.096(13) -0.043(9)
N1 0.041(5) 0.044(5) 0.047(5) -0.006(4) 0.013(4) -0.013(4)
N2 0.046(5) 0.033(4) 0.029(4) 0.002(3) 0.003(3) -0.002(3)
N3 0.034(4) 0.033(4) 0.043(4) -0.002(3) 0.004(3) -0.002(3)
N4 0.075(8) 0.065(7) 0.091(8) -0.042(6) 0.039(7) -0.036(6)
C1 0.054(6) 0.036(5) 0.036(5) 0.004(4) 0.013(5) -0.009(4)
C2 0.079(9) 0.040(6) 0.049(6) 0.006(5) 0.021(6) -0.004(6)
C3 0.080(9) 0.038(5) 0.043(5) 0.007(4) 0.021(6) 0.014(6)
C4 0.107(11) 0.043(6) 0.050(6) 0.003(6) 0.019(7) 0.010(8)
C5 0.158(17) 0.059(8) 0.056(7) 0.015(7) -0.006(9) 0.015(11)
C6 0.109(12) 0.057(7) 0.042(6) 0.003(5) -0.007(7) 0.021(8)
C7 0.082(9) 0.042(6) 0.038(5) 0.001(4) -0.002(6) 0.016(6)
C8 0.067(8) 0.047(6) 0.029(5) 0.002(4) 0.007(5) 0.009(5)
C9 0.055(6) 0.039(5) 0.031(5) 0.005(4) 0.007(5) 0.006(5)
C10 0.049(5) 0.034(4) 0.034(5) 0.005(4) 0.006(4) -0.002(4)
C11 0.032(5) 0.033(5) 0.040(5) -0.004(4) -0.001(4) -0.005(4)
C12 0.038(5) 0.038(5) 0.040(5) -0.003(4) 0.003(4) 0.004(4)
C13 0.044(6) 0.047(6) 0.050(6) -0.003(5) -0.005(5) -0.005(5)
C14 0.072(9) 0.043(6) 0.073(8) -0.004(6) -0.038(7) 0.005(6)
C15 0.133(14) 0.055(7) 0.113(13) 0.016(8) -0.089(12) -0.001(8)
C16 0.106(13) 0.084(11) 0.127(16) -0.002(10) -0.082(13) -0.007(9)
C17 0.074(9) 0.059(8) 0.110(12) -0.008(8) -0.053(9) -0.005(7)
C18 0.043(6) 0.051(6) 0.070(8) -0.008(6) -0.016(6) -0.004(5)
C19 0.041(6) 0.052(7) 0.060(7) -0.003(6) -0.003(5) -0.009(5)
C20 0.041(5) 0.038(5) 0.050(6) -0.002(4) 0.009(5) -0.008(4)
C21 0.049(6) 0.034(5) 0.028(4) 0.000(4) 0.001(4) 0.001(4)
C22 0.036(5) 0.046(5) 0.036(5) -0.004(4) -0.002(4) 0.000(4)
C23 0.045(6) 0.057(7) 0.044(5) -0.001(5) -0.001(4) 0.003(5)
C24 0.053(7) 0.067(8) 0.038(5) -0.002(5) 0.006(5) -0.002(6)
C25 0.055(7) 0.092(10) 0.043(6) -0.014(6) 0.012(5) -0.012(7)
C26 0.070(9) 0.077(9) 0.041(6) -0.011(6) 0.008(6) 0.001(7)
C27 0.075(9) 0.049(6) 0.041(6) -0.008(5) 0.004(6) 0.005(6)
C28 0.059(7) 0.036(5) 0.041(5) -0.002(4) 0.002(5) -0.006(5)
C29 0.051(6) 0.051(6) 0.045(6) -0.004(5) -0.002(5) -0.011(5)
C30 0.048(6) 0.040(5) 0.044(5) -0.002(4) -0.002(5) -0.009(5)
C31 0.048(6) 0.041(5) 0.044(5) -0.006(5) 0.008(4) -0.005(5)
C32 0.039(5) 0.048(6) 0.044(5) -0.004(4) 0.000(4) -0.006(4)
C33 0.040(6) 0.051(6) 0.043(5) 0.004(4) -0.003(5) -0.004(5)
C34 0.051(6) 0.060(7) 0.048(6) -0.009(5) 0.005(5) 0.000(5)
C35 0.044(6) 0.067(8) 0.066(8) 0.006(6) 0.011(6) -0.002(6)
C36 0.060(8) 0.062(7) 0.054(7) -0.010(6) 0.018(6) -0.003(6)
C37 0.059(6) 0.046(5) 0.044(6) -0.006(5) -0.001(5) 0.010(5)
C38 0.044(5) 0.038(5) 0.047(5) 0.004(4) 0.002(5) 0.002(5)
C39 0.037(5) 0.036(5) 0.038(5) 0.001(4) -0.003(4) -0.006(4)
C40 0.040(5) 0.037(5) 0.036(5) 0.002(4) -0.001(4) 0.006(4)
C41 0.067(8) 0.056(7) 0.073(8) 0.000(6) 0.007(7) -0.036(7)
C42 0.048(8) 0.090(11) 0.28(3) 0.041(18) 0.033(15) -0.041(8)
C43 0.106(14) 0.123(16) 0.129(17) -0.008(15) 0.030(13) -0.023(13)
C45 0.067(15) 0.017(9) 0.066(14) -0.011(9) -0.015(12) -0.012(9)
C46 0.063(14) 0.037(11) 0.039(10) 0.004(8) 0.001(10) 0.000(11)
C47 0.068(16) 0.047(13) 0.038(11) 0.002(10) -0.019(11) 0.005(11)
C48 0.131(14) 0.035(6) 0.082(9) -0.017(6) 0.021(10) -0.029(7)
C49 0.08(2) 0.51(8) 0.93(15) 0.59(10) -0.07(5) -0.03(3)
C50 0.056(10) 0.127(17) 0.151(19) 0.012(15) 0.007(11) -0.018(10)
C51 0.067(10) 0.089(11) 0.114(14) -0.045(10) -0.032(10) 0.013(8)
C53 0.055(8) 0.050(8) 0.157(17) 0.009(10) 0.001(10) -0.010(7)
C54 0.25(4) 0.19(3) 0.19(3) -0.14(3) 0.10(3) -0.06(3)
C56 0.09(3) 0.062(17) 0.10(3) -0.036(17) -0.07(2) 0.024(18)

loop_
_atom_type_symbol
_atom_type_description
_atom_type_scat_dispersion_real
_atom_type_scat_dispersion_imag
_atom_type_scat_source
C C 0.0033 0.0016
;
International Tables for Crystallography
(Vol. C, Tables 4.2.6.8 and 6.1.1.4)
;
H H 0.0000 0.0000
;
International Tables for Crystallography
(Vol. C, Table 6.1.1.4)
;
N N 0.0061 0.0033
;
International Tables for Crystallography
(Vol. C, Tables 4.2.6.8 and 6.1.1.4)
;
O O 0.0106 0.0060
;
International Tables for Crystallography
(Vol. C, Tables 4.2.6.8 and 6.1.1.4)
;
Sb Sb -0.5866 1.5461
;
International Tables for Crystallography
(Vol. C, Tables 4.2.6.8 and 6.1.1.4)
;
Cl Cl 0.1484 0.1585
;
International Tables for Crystallography
(Vol. C, Tables 4.2.6.8 and 6.1.1.4)
;

loop_
_geom_angle_atom_site_label_1
_geom_angle_atom_site_label_2
_geom_angle_atom_site_label_3
_geom_angle
_geom_angle_site_symmetry_1
_geom_angle_site_symmetry_3
Cl2 Sb1 Cl3 88.92(18) . .
Cl2 Sb1 Cl4 90.8(3) . .
Cl3 Sb1 Cl4 91.40(16) . .
Cl2 Sb1 Cl5 178.3(2) . .
Cl3 Sb1 Cl5 89.84(13) . .
Cl4 Sb1 Cl5 90.47(19) . .
Cl2 Sb1 Cl1 89.8(2) . .
Cl3 Sb1 Cl1 89.19(15) . .
Cl4 Sb1 Cl1 179.2(2) . .
Cl5 Sb1 Cl1 88.94(15) . .
Cl2 Sb1 Cl6 90.73(17) . .
Cl3 Sb1 Cl6 178.34(15) . .
Cl4 Sb1 Cl6 90.23(13) . .
Cl5 Sb1 Cl6 90.47(11) . .
Cl1 Sb1 Cl6 89.18(12) . .
C1 N1 C20 120.9(8) . .
C1 N1 C41 120.4(10) . .
C20 N1 C41 118.2(10) . .
C10 N2 C11 118.1(8) . .
C21 N3 C40 122.0(8) . .
C21 N3 C12 117.0(8) . .
C40 N3 C12 119.1(8) . .
C30 N4 C31 122.2(9) . .
C30 N4 C45 115.1(13) . .
C31 N4 C45 117.9(13) . .
C30 N4 C44 115.7(11) . .
C31 N4 C44 117.1(12) . .
C45 N4 C44 45.7(11) . .
N1 C1 C2 123.7(9) . .
N1 C1 C10 118.0(9) . .
C2 C1 C10 118.3(10) . .
C3 C2 C1 119.4(11) . .
C3 C2 H2 120.3 . .
C1 C2 H2 120.3 . .
C2 C3 C4 119.8(12) . .
C2 C3 C8 122.9(10) . .
C4 C3 C8 117.2(12) . .
C5 C4 C3 120.0(14) . .
C5 C4 H4 120.0 . .
C3 C4 H4 120.0 . .
C4 C5 C6 123.5(13) . .
C4 C5 H5 118.2 . .
C6 C5 H5 118.2 . .
C7 C6 C5 117.8(14) . .
C7 C6 H6 121.1 . .
C5 C6 H6 121.1 . .
C6 C7 C8 121.7(13) . .
C6 C7 H7 119.2 . .
C8 C7 H7 119.2 . .
C9 C8 C7 122.3(11) . .
C9 C8 C3 118.2(11) . .
C7 C8 C3 119.5(10) . .
C8 C9 C10 120.0(10) . .
C8 C9 C9 122.8(10) . 2_665
C10 C9 C9 117.0(8) . 2_665
N2 C10 C9 115.6(8) . .
N2 C10 C1 123.4(9) . .
C9 C10 C1 121.0(8) . .
N2 C11 C12 117.0(8) . .
N2 C11 C20 121.4(9) . .
C12 C11 C20 121.6(9) . .
C13 C12 C11 120.5(10) . .
C13 C12 N3 121.4(9) . .
C11 C12 N3 118.0(9) . .
C12 C13 C14 122.4(10) . .
C12 C13 C18 119.1(10) . .
C14 C13 C18 118.5(10) . .
C15 C14 C13 119.9(12) . .
C15 C14 H14 120.1 . .
C13 C14 H14 120.1 . .
C14 C15 C16 120.5(13) . .
C14 C15 H15 119.8 . .
C16 C15 H15 119.8 . .
C17 C16 C15 122.0(14) . .
C17 C16 H16 119.0 . .
C15 C16 H16 119.0 . .
C16 C17 C18 119.0(13) . .
C16 C17 H17 120.5 . .
C18 C17 H17 120.5 . .
C19 C18 C17 119.0(11) . .
C19 C18 C13 120.9(11) . .
C17 C18 C13 120.0(12) . .
C18 C19 C20 120.6(10) . .
C18 C19 H19 119.7 . .
C20 C19 H19 119.7 . .
N1 C20 C19 124.8(9) . .
N1 C20 C11 118.1(10) . .
C19 C20 C11 117.1(10) . .
C22 C21 N3 122.4(9) . .
C22 C21 C30 119.2(9) . .
N3 C21 C30 118.4(9) . .
C21 C22 C23 123.0(9) . .
C21 C22 H22 118.5 . .
C23 C22 H22 118.5 . .
C24 C23 C28 120.4(10) . .
C24 C23 C22 123.3(11) . .
C28 C23 C22 116.3(10) . .
C23 C24 C25 121.3(12) . .
C23 C24 H24 119.3 . .
C25 C24 H24 119.3 . .
C24 C25 C26 119.1(12) . .
C24 C25 H25 120.4 . .
C26 C25 H25 120.4 . .
C27 C26 C25 120.8(11) . .
C27 C26 H26 119.6 . .
C25 C26 H26 119.6 . .
C26 C27 C28 120.4(12) . .
C26 C27 H27 119.8 . .
C28 C27 H27 119.8 . .
C23 C28 C27 118.0(11) . .
C23 C28 C29 120.9(10) . .
C27 C28 C29 121.1(10) . .
C30 C29 C28 122.1(10) . .
C30 C29 H29 118.9 . .
C28 C29 H29 118.9 . .
C29 C30 N4 122.9(10) . .
C29 C30 C21 118.4(10) . .
N4 C30 C21 118.6(9) . .
C32 C31 N4 122.9(10) . .
C32 C31 C40 117.7(9) . .
N4 C31 C40 119.4(9) . .
C31 C32 C33 122.4(10) . .
C31 C32 H32 118.8 . .
C33 C32 H32 118.8 . .
C34 C33 C38 120.0(10) . .
C34 C33 C32 121.2(10) . .
C38 C33 C32 118.8(10) . .
C35 C34 C33 121.5(11) . .
C35 C34 H34 119.3 . .
C33 C34 H34 119.3 . .
C34 C35 C36 119.8(11) . .
C34 C35 H35 120.1 . .
C36 C35 H35 120.1 . .
C37 C36 C35 120.4(11) . .
C37 C36 H36 119.8 . .
C35 C36 H36 119.8 . .
C36 C37 C38 119.5(11) . .
C36 C37 H37 120.3 . .
C38 C37 H37 120.3 . .
C33 C38 C39 119.0(9) . .
C33 C38 C37 118.9(10) . .
C39 C38 C37 122.0(10) . .
C40 C39 C38 121.7(9) . .
C40 C39 H39 119.2 . .
C38 C39 H39 119.2 . .
C39 C40 N3 122.0(9) . .
C39 C40 C31 120.3(9) . .
N3 C40 C31 117.6(8) . .
N1 C41 C42 108.0(11) . .
N1 C41 H41A 110.1 . .
C42 C41 H41A 110.1 . .
N1 C41 H41B 110.1 . .
C42 C41 H41B 110.1 . .
H41A C41 H41B 108.4 . .
C43 C42 C41 110.9(19) . .
C43 C42 H42A 109.5 . .
C41 C42 H42A 109.5 . .
C43 C42 H42B 109.5 . .
C41 C42 H42B 109.5 . .
H42A C42 H42B 108.0 . .
C42 C43 H43A 109.5 . .
C42 C43 H43B 109.5 . .
H43A C43 H43B 109.5 . .
C42 C43 H43C 109.5 . .
H43A C43 H43C 109.5 . .
H43B C43 H43C 109.5 . .
C47 C44 C45 95(3) . .
C47 C44 C46 58(2) . .
C45 C44 C46 38.2(13) . .
C47 C44 N4 158(3) . .
C45 C44 N4 66.0(15) . .
C46 C44 N4 104.2(16) . .
C46 C45 C44 86(2) . .
C46 C45 C47 55(2) . .
C44 C45 C47 31.2(12) . .
C46 C45 N4 154(3) . .
C44 C45 N4 68.3(17) . .
C47 C45 N4 98.8(18) . .
C45 C46 C47 88(3) . .
C45 C46 C44 56(2) . .
C47 C46 C44 32.4(13) . .
C45 C46 C48 154(3) . .
C47 C46 C48 68.9(17) . .
C44 C46 C48 101.3(17) . .
C44 C47 C46 90(3) . .
C44 C47 C45 53(2) . .
C46 C47 C45 37.0(14) . .
C44 C47 C48 156(3) . .
C46 C47 C48 66.3(17) . .
C45 C47 C48 102.7(16) . .
C46 C48 C47 44.8(12) . .
C53 C49 H49A 109.5 . .
C53 C49 H49B 109.5 . .
H49A C49 H49B 109.5 . .
C53 C49 H49C 109.5 . .
H49A C49 H49C 109.5 . .
H49B C49 H49C 109.5 . .
C53 C50 H50A 109.5 . .
C53 C50 H50B 109.5 . .
H50A C50 H50B 109.5 . .
C53 C50 H50C 109.5 . .
H50A C50 H50C 109.5 . .
H50B C50 H50C 109.5 . .
O2 C53 C49 124(2) . .
O2 C53 C50 125(2) . .
C49 C53 C50 111(2) . .
C52 C54 C51 117(3) . .
C52 C54 O1 142(5) . .
C51 C54 O1 95(4) . .
C56 C55 C57 68(10) 2_765 .
C56 C55 C57 61(10) 2_765 2_765
C57 C55 C57 7(7) . 2_765
C55 C56 C57 79(10) 2_765 2_765
C55 C56 C57 98(10) 2_765 .
C57 C56 C57 19(10) 2_765 .
C57 C57 C56 129(10) 2_765 2_765
C57 C57 C55 162(10) 2_765 .
C56 C57 C55 33(6) 2_765 .
C57 C57 C56 32(10) 2_765 .
C56 C57 C56 105(9) 2_765 .
C55 C57 C56 132(10) . .
C57 C57 C55 12(10) 2_765 2_765
C56 C57 C55 119(10) 2_765 2_765
C55 C57 C55 151(10) . 2_765
C56 C57 C55 21(4) . 2_765

loop_
_geom_bond_atom_site_label_1
_geom_bond_atom_site_label_2
_geom_bond_distance
_geom_bond_site_symmetry_2
Sb1 Cl2 2.319(5) .
Sb1 Cl3 2.354(4) .
Sb1 Cl4 2.355(4) .
Sb1 Cl5 2.357(3) .
Sb1 Cl1 2.369(3) .
Sb1 Cl6 2.372(3) .
O1 C54 1.53(6) .
O2 C53 1.17(2) .
N1 C1 1.344(14) .
N1 C20 1.370(14) .
N1 C41 1.519(13) .
N2 C10 1.323(12) .
N2 C11 1.347(13) .
N3 C21 1.396(12) .
N3 C40 1.411(12) .
N3 C12 1.435(13) .
N4 C30 1.382(15) .
N4 C31 1.400(14) .
N4 C45 1.56(2) .
N4 C44 1.59(2) .
C1 C2 1.427(15) .
C1 C10 1.436(13) .
C2 C3 1.376(19) .
C2 H2 0.9500 .
C3 C4 1.432(16) .
C3 C8 1.442(17) .
C4 C5 1.36(2) .
C4 H4 0.9500 .
C5 C6 1.39(2) .
C5 H5 0.9500 .
C6 C7 1.383(15) .
C6 H6 0.9500 .
C7 C8 1.413(17) .
C7 H7 0.9500 .
C8 C9 1.388(14) .
C9 C10 1.428(14) .
C9 C9 1.50(2) 2_665
C11 C12 1.411(14) .
C11 C20 1.448(13) .
C12 C13 1.378(15) .
C13 C14 1.427(17) .
C13 C18 1.451(15) .
C14 C15 1.384(19) .
C14 H14 0.9500 .
C15 C16 1.42(2) .
C15 H15 0.9500 .
C16 C17 1.36(2) .
C16 H16 0.9500 .
C17 C18 1.429(17) .
C17 H17 0.9500 .
C18 C19 1.393(17) .
C19 C20 1.430(16) .
C19 H19 0.9500 .
C21 C22 1.376(14) .
C21 C30 1.455(14) .
C22 C23 1.439(14) .
C22 H22 0.9500 .
C23 C24 1.373(16) .
C23 C28 1.410(15) .
C24 C25 1.377(16) .
C24 H24 0.9500 .
C25 C26 1.396(18) .
C25 H25 0.9500 .
C26 C27 1.374(18) .
C26 H26 0.9500 .
C27 C28 1.414(15) .
C27 H27 0.9500 .
C28 C29 1.418(16) .
C29 C30 1.367(15) .
C29 H29 0.9500 .
C31 C32 1.389(14) .
C31 C40 1.437(15) .
C32 C33 1.422(15) .
C32 H32 0.9500 .
C33 C34 1.391(15) .
C33 C38 1.401(15) .
C34 C35 1.359(16) .
C34 H34 0.9500 .
C35 C36 1.422(18) .
C35 H35 0.9500 .
C36 C37 1.372(17) .
C36 H36 0.9500 .
C37 C38 1.439(15) .
C37 H37 0.9500 .
C38 C39 1.419(14) .
C39 C40 1.372(13) .
C39 H39 0.9500 .
C41 C42 1.59(3) .
C41 H41A 0.9900 .
C41 H41B 0.9900 .
C42 C43 1.46(2) .
C42 H42A 0.9900 .
C42 H42B 0.9900 .
C43 H43A 0.9800 .
C43 H43B 0.9800 .
C43 H43C 0.9800 .
C44 C47 0.79(3) .
C44 C45 1.22(3) .
C44 C46 1.47(3) .
C45 C46 0.91(3) .
C45 C47 1.52(3) .
C46 C47 1.25(3) .
C46 C48 1.63(3) .
C47 C48 1.66(3) .
C49 C53 1.45(4) .
C49 H49A 0.9800 .
C49 H49B 0.9800 .
C49 H49C 0.9800 .
C50 C53 1.46(2) .
C50 H50A 0.9800 .
C50 H50B 0.9800 .
C50 H50C 0.9800 .
C51 C54 1.50(5) .
C52 C54 1.47(5) .
C55 C56 0.70(11) 2_765
C55 C57 1.27(19) .
C55 C57 2.0(2) 2_765
C56 C57 1.19(15) 2_765
C56 C57 1.75(17) .
C57 C57 0.7(4) 2_765

loop_
_geom_torsion_atom_site_label_1
_geom_torsion_atom_site_label_2
_geom_torsion_atom_site_label_3
_geom_torsion_atom_site_label_4
_geom_torsion
_geom_torsion_site_symmetry_1
_geom_torsion_site_symmetry_4
C20 N1 C1 C2 179.7(10) . .
C41 N1 C1 C2 -8.3(16) . .
C20 N1 C1 C10 -0.1(14) . .
C41 N1 C1 C10 171.9(10) . .
N1 C1 C2 C3 -176.8(10) . .
C10 C1 C2 C3 3.0(16) . .
C1 C2 C3 C4 179.2(11) . .
C1 C2 C3 C8 -0.2(17) . .
C2 C3 C4 C5 -175.1(13) . .
C8 C3 C4 C5 4.3(18) . .
C3 C4 C5 C6 -1(2) . .
C4 C5 C6 C7 -4(2) . .
C5 C6 C7 C8 4(2) . .
C6 C7 C8 C9 179.0(11) . .
C6 C7 C8 C3 -1.0(17) . .
C2 C3 C8 C9 -4.0(16) . .
C4 C3 C8 C9 176.6(10) . .
C2 C3 C8 C7 176.1(11) . .
C4 C3 C8 C7 -3.3(16) . .
C7 C8 C9 C10 -174.9(10) . .
C3 C8 C9 C10 5.2(15) . .
C7 C8 C9 C9 -0.5(17) . 2_665
C3 C8 C9 C9 179.6(10) . 2_665
C11 N2 C10 C9 -178.8(9) . .
C11 N2 C10 C1 0.5(14) . .
C8 C9 C10 N2 176.9(9) . .
C9 C9 C10 N2 2.2(14) 2_665 .
C8 C9 C10 C1 -2.5(15) . .
C9 C9 C10 C1 -177.2(10) 2_665 .
N1 C1 C10 N2 -1.3(15) . .
C2 C1 C10 N2 178.9(10) . .
N1 C1 C10 C9 178.1(9) . .
C2 C1 C10 C9 -1.7(15) . .
C10 N2 C11 C12 -178.1(9) . .
C10 N2 C11 C20 1.4(14) . .
N2 C11 C12 C13 -178.8(10) . .
C20 C11 C12 C13 1.7(15) . .
N2 C11 C12 N3 4.6(13) . .
C20 C11 C12 N3 -174.9(9) . .
C21 N3 C12 C13 -102.4(12) . .
C40 N3 C12 C13 92.9(12) . .
C21 N3 C12 C11 74.1(12) . .
C40 N3 C12 C11 -90.6(11) . .
C11 C12 C13 C14 179.9(11) . .
N3 C12 C13 C14 -3.7(17) . .
C11 C12 C13 C18 1.0(16) . .
N3 C12 C13 C18 177.5(10) . .
C12 C13 C14 C15 179.7(15) . .
C18 C13 C14 C15 -1(2) . .
C13 C14 C15 C16 2(3) . .
C14 C15 C16 C17 -1(3) . .
C15 C16 C17 C18 -1(3) . .
C16 C17 C18 C19 -175.2(17) . .
C16 C17 C18 C13 2(2) . .
C12 C13 C18 C19 -4.6(18) . .
C14 C13 C18 C19 176.5(12) . .
C12 C13 C18 C17 178.2(13) . .
C14 C13 C18 C17 -1(2) . .
C17 C18 C19 C20 -177.4(13) . .
C13 C18 C19 C20 5.4(19) . .
C1 N1 C20 C19 179.5(10) . .
C41 N1 C20 C19 7.4(16) . .
C1 N1 C20 C11 1.9(14) . .
C41 N1 C20 C11 -170.2(10) . .
C18 C19 C20 N1 179.8(11) . .
C18 C19 C20 C11 -2.6(17) . .
N2 C11 C20 N1 -2.7(15) . .
C12 C11 C20 N1 176.8(9) . .
N2 C11 C20 C19 179.6(10) . .
C12 C11 C20 C19 -1.0(15) . .
C40 N3 C21 C22 173.9(9) . .
C12 N3 C21 C22 9.7(14) . .
C40 N3 C21 C30 -10.3(14) . .
C12 N3 C21 C30 -174.5(9) . .
N3 C21 C22 C23 177.6(9) . .
C30 C21 C22 C23 1.8(15) . .
C21 C22 C23 C24 -176.7(11) . .
C21 C22 C23 C28 2.1(15) . .
C28 C23 C24 C25 1.0(18) . .
C22 C23 C24 C25 179.7(11) . .
C23 C24 C25 C26 0(2) . .
C24 C25 C26 C27 -1(2) . .
C25 C26 C27 C28 1(2) . .
C24 C23 C28 C27 -1.6(17) . .
C22 C23 C28 C27 179.6(10) . .
C24 C23 C28 C29 175.3(11) . .
C22 C23 C28 C29 -3.5(16) . .
C26 C27 C28 C23 0.8(17) . .
C26 C27 C28 C29 -176.0(12) . .
C23 C28 C29 C30 1.1(18) . .
C27 C28 C29 C30 177.8(11) . .
C28 C29 C30 N4 -175.0(12) . .
C28 C29 C30 C21 3.0(16) . .
C31 N4 C30 C29 -171.5(12) . .
C45 N4 C30 C29 -17(2) . .
C44 N4 C30 C29 34.2(19) . .
C31 N4 C30 C21 10(2) . .
C45 N4 C30 C21 165.2(13) . .
C44 N4 C30 C21 -143.8(12) . .
C22 C21 C30 C29 -4.3(15) . .
N3 C21 C30 C29 179.7(10) . .
C22 C21 C30 N4 173.8(11) . .
N3 C21 C30 N4 -2.2(15) . .
C30 N4 C31 C32 175.3(12) . .
C45 N4 C31 C32 21(2) . .
C44 N4 C31 C32 -30.7(19) . .
C30 N4 C31 C40 -6(2) . .
C45 N4 C31 C40 -160.5(14) . .
C44 N4 C31 C40 147.6(13) . .
N4 C31 C32 C33 -179.3(12) . .
C40 C31 C32 C33 2.4(16) . .
C31 C32 C33 C34 -179.0(11) . .
C31 C32 C33 C38 0.6(16) . .
C38 C33 C34 C35 -1.4(17) . .
C32 C33 C34 C35 178.3(11) . .
C33 C34 C35 C36 1.5(19) . .
C34 C35 C36 C37 -1(2) . .
C35 C36 C37 C38 0.6(19) . .
C34 C33 C38 C39 177.7(10) . .
C32 C33 C38 C39 -2.0(15) . .
C34 C33 C38 C37 0.9(16) . .
C32 C33 C38 C37 -178.8(10) . .
C36 C37 C38 C33 -0.5(16) . .
C36 C37 C38 C39 -177.1(11) . .
C33 C38 C39 C40 0.3(15) . .
C37 C38 C39 C40 176.9(10) . .
C38 C39 C40 N3 -173.6(9) . .
C38 C39 C40 C31 2.8(15) . .
C21 N3 C40 C39 -169.2(9) . .
C12 N3 C40 C39 -5.3(14) . .
C21 N3 C40 C31 14.3(13) . .
C12 N3 C40 C31 178.2(9) . .
C32 C31 C40 C39 -4.1(15) . .
N4 C31 C40 C39 177.5(11) . .
C32 C31 C40 N3 172.5(9) . .
N4 C31 C40 N3 -5.9(16) . .
C1 N1 C41 C42 -83.9(16) . .
C20 N1 C41 C42 88.2(16) . .
N1 C41 C42 C43 -171.6(17) . .
C30 N4 C44 C47 -66(8) . .
C31 N4 C44 C47 139(8) . .
C45 N4 C44 C47 35(8) . .
C30 N4 C44 C45 -100.8(19) . .
C31 N4 C44 C45 103.5(19) . .
C30 N4 C44 C46 -100.1(17) . .
C31 N4 C44 C46 104.2(17) . .
C45 N4 C44 C46 0.7(17) . .
C47 C44 C45 C46 11(3) . .
N4 C44 C45 C46 179(3) . .
C46 C44 C45 C47 -11(3) . .
N4 C44 C45 C47 167(3) . .
C47 C44 C45 N4 -167(3) . .
C46 C44 C45 N4 -179(3) . .
C30 N4 C45 C46 100(7) . .
C31 N4 C45 C46 -104(7) . .
C44 N4 C45 C46 -3(6) . .
C30 N4 C45 C44 102.3(18) . .
C31 N4 C45 C44 -101.8(18) . .
C30 N4 C45 C47 95.7(19) . .
C31 N4 C45 C47 -108.4(19) . .
C44 N4 C45 C47 -6.5(15) . .
C44 C45 C46 C47 -7(2) . .
N4 C45 C46 C47 -5(7) . .
C47 C45 C46 C44 7(2) . .
N4 C45 C46 C44 2(6) . .
C44 C45 C46 C48 -31(6) . .
C47 C45 C46 C48 -24(5) . .
N4 C45 C46 C48 -29(11) . .
C47 C44 C46 C45 -167(4) . .
N4 C44 C46 C45 -1(2) . .
C45 C44 C46 C47 167(4) . .
N4 C44 C46 C47 165(3) . .
C47 C44 C46 C48 0(3) . .
C45 C44 C46 C48 167(3) . .
N4 C44 C46 C48 165.7(13) . .
C45 C44 C47 C46 -8(2) . .
N4 C44 C47 C46 -40(9) . .
C46 C44 C47 C45 8(2) . .
N4 C44 C47 C45 -32(7) . .
C45 C44 C47 C48 -9(8) . .
C46 C44 C47 C48 -1(7) . .
N4 C44 C47 C48 -41(14) . .
C45 C46 C47 C44 11(3) . .
C48 C46 C47 C44 -180(3) . .
C44 C46 C47 C45 -11(3) . .
C48 C46 C47 C45 169(3) . .
C45 C46 C47 C48 -169(3) . .
C44 C46 C47 C48 180(3) . .
C46 C45 C47 C44 -166(4) . .
N4 C45 C47 C44 12(3) . .
C44 C45 C47 C46 166(4) . .
N4 C45 C47 C46 178(3) . .
C46 C45 C47 C48 10(2) . .
C44 C45 C47 C48 176(4) . .
N4 C45 C47 C48 -171.9(15) . .
C45 C46 C48 C47 26(6) . .
C44 C46 C48 C47 -0.1(16) . .
C44 C47 C48 C46 1(7) . .
C45 C47 C48 C46 -6.7(16) . .
C56 C55 C57 C57 13(100) 2_765 2_765
C57 C55 C57 C56 -13(100) 2_765 2_765
C56 C55 C57 C56 40(26) 2_765 .
C57 C55 C57 C56 27(100) 2_765 .
C56 C55 C57 C55 25(36) 2_765 2_765
C57 C55 C57 C55 12(100) 2_765 2_765
C55 C56 C57 C57 5(57) 2_765 2_765
C55 C56 C57 C56 -138(14) 2_765 2_765
C57 C56 C57 C56 -143(64) 2_765 2_765
C55 C56 C57 C55 -159(20) 2_765 .
C57 C56 C57 C55 -164(75) 2_765 .
C57 C56 C57 C55 -5(57) 2_765 2_765
